data_1568330
loop_
_publ_author_name
'Kolokathis, Panagiotis D.'
'Nonnen, Thomas'
'F\"uldner, Gerrit'
'Papadopoulos, George K.'

_publ_section_title
;
 Identification of hydrated phases in ALPO4-5, and explanation of their
 effect on the water sorption and dynamics
;
_journal_name_full 'Microporous and Mesoporous Materials'
_journal_page_first 111501
_journal_paper_doi 10.1016/j.micromeso.2021.111501
_journal_volume 329
_journal_year 2022
_chemical_formula_moiety '((AL P O4)24, (H2O)16), (H2O)20 '
_chemical_formula_sum 'Al24 H72 O132 P24'
_chemical_formula_weight 3575.359
_space_group_IT_number 3
_space_group_name_Hall 'P 2'
_space_group_name_H-M_alt 'P 1 1 2'
_symmetry_cell_setting monoclinic
_symmetry_space_group_name_Hall 'P 2'
_symmetry_space_group_name_H-M 'P 1 1 2'
_cell_angle_alpha 90.0000
_cell_angle_beta 90.0000
_cell_angle_gamma 89.6583
_cell_formula_units_Z 1
_cell_length_a 23.7976
_cell_length_b 13.7337
_cell_length_c 8.41344
_cell_measurement_temperature 313.15
_cell_volume 2749.708
_computing_data_collection 'Diffrac.EVA V4.0, Release 2014, Version 4.0'
_diffrn_ambient_temperature 313.15
_diffrn_measurement_device_type 'Bruker D8 advance'
_diffrn_radiation_probe x-rays
_diffrn_radiation_wavelength 1.5406
_diffrn_source 'Cu Ka'
_exptl_crystal_density_diffrn 2.159147
_exptl_crystal_description rods
_pd_calc_method 'Rietveld Refinement'
_pd_instr_location 'Fraunhofer Institute Of Solar Energy, Freiburg, Germany'
_pd_meas_2theta_range_inc 0.010209
_pd_meas_2theta_range_max 54.998829
_pd_meas_2theta_range_min 5.000000
_pd_meas_scan_method step
_pd_proc_2theta_range_inc 0.010209
_pd_proc_2theta_range_max 54.998829
_pd_proc_2theta_range_min 5.000000
_pd_proc_info_excluded_regions 'coexistence of other phases'
_pd_proc_ls_prof_R_factor 10.5116
_pd_proc_ls_prof_wR_expected 9.7147
_pd_proc_ls_prof_wR_factor 10.6954
_pd_proc_number_of_points 4743
_cod_data_source_file micmat_111501_ALPO4_5_RH_81_5_T_313K_mmc2.cif
_cod_data_source_block (1)
_cod_depositor_comments
;
The following automatic conversions were performed:

data item '_symmetry_cell_setting' value 'Monoclinic' was changed to
'monoclinic' in accordance with the built-in table derived from the
CIF Core dictionary named 'cif_core.dic' version 2.4.5 last updated
on 2014-11-21.

Automatic conversion script
Id: cif_fix_values 8738 2021-04-28 16:35:53Z antanas 

 The _chemical_formula_sum 'A H72 L24 O132 P24' was wrong because AL was
 considered wrongly as A24 and L24
 The correct chemical formula
 is:
 _chemical_formula_sum 'Al24 H72 O132 P24'
;
_cod_original_cell_volume 2749.71
_cod_original_formula_sum 'Al24 P24 O132 H72'
_cod_database_code 1568330
_pd_proc_ls_prof_cr_factor 32.3369
_pd_proc_ls_prof_cwr_factor 11.9918
_pd_proc_ls_prof_cwr_expected 10.8923
_pd_proc_ls_prof_chi2 1.2121
_pd_proc_ls_prof_echi2 1.2465

loop_
_symmetry_equiv_pos_as_xyz
x,y,z
-x,-y,z

loop_
_atom_site_label
_atom_site_fract_x
_atom_site_fract_y
_atom_site_fract_z
_atom_site_U_iso_or_equiv
_atom_site_occupancy
_atom_site_adp_type
_atom_site_type_symbol
Al1 0.84598 0.28858 0.49303 0.00000 1.00000 Uiso Al
Al2 0.83703 0.71113 0.98592 0.00000 1.00000 Uiso Al
Al3 0.67072 0.24030 0.56777 0.00000 1.00000 Uiso Al
Al4 0.66111 0.79557 1.06076 0.00000 1.00000 Uiso Al
Al5 0.72581 0.63223 0.50465 0.00000 1.00000 Uiso Al
Al6 0.72015 0.39838 0.99018 0.00000 1.00000 Uiso Al
Al7 0.77816 0.91595 0.46906 0.00000 1.00000 Uiso Al
Al8 0.77801 0.11906 0.96237 0.00000 1.00000 Uiso Al
Al9 0.94098 0.64196 0.56698 0.00000 1.00000 Uiso Al
Al10 0.94425 0.39946 1.08684 0.00000 1.00000 Uiso Al
Al11 0.55273 0.87842 0.55990 0.00000 1.00000 Uiso Al
Al12 0.55378 0.15811 1.07601 0.00000 1.00000 Uiso Al
P1 0.72650 0.61022 0.10174 0.00000 1.00000 Uiso P
P2 0.75062 0.41709 0.61144 0.00000 1.00000 Uiso P
P3 0.79010 0.91145 0.09777 0.00000 1.00000 Uiso P
P4 0.79115 0.11112 0.62947 0.00000 1.00000 Uiso P
P5 0.93355 0.62109 0.19381 0.00000 1.00000 Uiso P
P6 0.94560 0.41898 0.66438 0.00000 1.00000 Uiso P
P7 0.56558 0.92761 0.19588 0.00000 1.00000 Uiso P
P8 0.57604 0.09235 0.68969 0.00000 1.00000 Uiso P
P9 0.82934 0.30818 0.18461 0.00000 1.00000 Uiso P
P10 0.83604 0.74273 0.63582 0.00000 1.00000 Uiso P
P11 0.68954 0.21299 0.20297 0.00000 1.00000 Uiso P
P12 0.68473 0.80740 0.67242 0.00000 1.00000 Uiso P
O1 0.67570 0.67325 0.08651 0.00000 1.00000 Uiso O
O2 0.70466 0.35822 0.53997 0.00000 1.00000 Uiso O
O3 0.80905 0.83065 1.00421 0.00000 1.00000 Uiso O
O4 0.82693 0.21762 0.67763 0.00000 1.00000 Uiso O
O5 0.70444 0.53176 0.98877 0.00000 1.00000 Uiso O
O6 0.70969 0.51026 0.56175 0.00000 1.00000 Uiso O
O7 0.78886 0.01392 0.03589 0.00000 1.00000 Uiso O
O8 0.78869 0.05125 0.47777 0.00000 1.00000 Uiso O
O9 0.77331 0.63748 0.98572 0.00000 1.00000 Uiso O
O10 0.79782 0.36336 0.53168 0.00000 1.00000 Uiso O
O11 0.72347 0.87024 1.08346 0.00000 1.00000 Uiso O
O12 0.72941 0.14782 0.60604 0.00000 1.00000 Uiso O
O13 0.73405 0.59606 0.29669 0.00000 1.00000 Uiso O
O14 0.73155 0.37561 0.78737 0.00000 1.00000 Uiso O
O15 0.79053 0.87166 0.27700 0.00000 1.00000 Uiso O
O16 0.80077 0.07210 0.80648 0.00000 1.00000 Uiso O
O17 0.82182 0.20025 0.08659 0.00000 1.00000 Uiso O
O18 0.81839 0.85717 0.62005 0.00000 1.00000 Uiso O
O19 0.68991 0.32122 0.11399 0.00000 1.00000 Uiso O
O20 0.68429 0.69394 0.64102 0.00000 1.00000 Uiso O
O21 0.78608 0.37266 0.10223 0.00000 1.00000 Uiso O
O22 0.79440 0.66783 0.56992 0.00000 1.00000 Uiso O
O23 0.71950 0.14208 0.08396 0.00000 1.00000 Uiso O
O24 0.72438 0.88385 0.58230 0.00000 1.00000 Uiso O
O25 0.88664 0.32590 1.07457 0.00000 1.00000 Uiso O
O26 0.88075 0.70465 0.52305 0.00000 1.00000 Uiso O
O27 0.63432 0.19124 1.10713 0.00000 1.00000 Uiso O
O28 0.62319 0.82252 0.58983 0.00000 1.00000 Uiso O
O29 0.84817 0.24516 0.31471 0.00000 1.00000 Uiso O
O30 0.85257 0.70969 0.80985 0.00000 1.00000 Uiso O
O31 0.67443 0.18664 0.36171 0.00000 1.00000 Uiso O
O32 0.67093 0.78739 0.85236 0.00000 1.00000 Uiso O
O33 0.88196 0.66232 0.12204 0.00000 1.00000 Uiso O
O34 0.90852 0.32778 0.60471 0.00000 1.00000 Uiso O
O35 0.59885 0.83294 0.15273 0.00000 1.00000 Uiso O
O36 0.62739 0.13970 0.62065 0.00000 1.00000 Uiso O
O37 0.93831 0.51404 0.21210 0.00000 1.00000 Uiso O
O38 0.92722 0.51353 0.59503 0.00000 1.00000 Uiso O
O39 0.57590 0.02472 0.11877 0.00000 1.00000 Uiso O
O40 0.56965 0.97944 0.69041 0.00000 1.00000 Uiso O
O41 0.97911 0.63213 1.04065 0.00000 1.00000 Uiso O
O42 0.98718 0.37972 0.52636 0.00000 1.00000 Uiso O
O43 0.51973 0.86724 1.13616 0.00000 1.00000 Uiso O
O44 0.52639 0.13535 0.60097 0.00000 1.00000 Uiso O
O45 0.94358 0.65610 0.35852 0.00000 1.00000 Uiso O
O46 0.94278 0.39006 0.87073 0.00000 1.00000 Uiso O
O47 0.55877 0.91907 0.37375 0.00000 1.00000 Uiso O
O48 0.55894 0.11194 0.87072 0.00000 1.00000 Uiso O
OSZ1 0.92469 0.59207 0.75727 0.00000 1.00000 Uiso O
OSZ2 0.94844 0.36210 0.26193 0.00000 1.00000 Uiso O
OSZ3 0.56401 0.84338 0.79300 0.00000 1.00000 Uiso O
OSZ4 0.55671 0.18283 0.28181 0.00000 1.00000 Uiso O
OSZ5 0.67513 0.26920 0.78305 0.00000 1.00000 Uiso O
OSC1 0.57233 0.78140 0.39616 0.00000 1.00000 Uiso O
OSC2 0.53185 0.31947 0.97402 0.00000 1.00000 Uiso O
OSC3 0.60936 0.30019 0.46792 0.00000 1.00000 Uiso O
OW1 0.06607 0.85458 0.81141 0.00000 1.00000 Uiso O
OW2 0.47146 0.35392 0.72084 0.00000 1.00000 Uiso O
OW3 0.41306 0.53387 0.84762 0.00000 1.00000 Uiso O
OW4 0.05597 -0.0224 0.05746 0.00000 1.00000 Uiso O
OW5 0.08256 0.06405 0.34048 0.00000 1.00000 Uiso O
OW6 0.99497 0.90371 0.55573 0.00000 1.00000 Uiso O
OW7 0.45042 0.58214 0.26943 0.00000 1.00000 Uiso O
OW8 0.06769 0.88055 0.33721 0.00000 1.00000 Uiso O
OW9 0.42415 0.43836 0.45122 0.00000 1.00000 Uiso O
OW10 0.95896 0.86741 0.87140 0.00000 1.00000 Uiso O

loop_
_geom_angle_atom_site_label_1
_geom_angle_atom_site_label_2
_geom_angle_atom_site_label_3
_geom_angle
_geom_angle_site_symmetry_1
_geom_angle_site_symmetry_3
O4 Al1 O10 89.4658 1_555 1_555
O4 Al1 O29 125.464 1_555 1_555
O4 Al1 O34 85.8874 1_555 1_555
O10 Al1 O29 117.140 1_555 1_555
O10 Al1 O34 106.930 1_555 1_555
O29 Al1 O34 123.850 1_555 1_555
O3 Al2 O9 101.773 1_555 1_555
O3 Al2 O30 100.699 1_555 1_555
O3 Al2 O33 122.514 1_555 1_556
O9 Al2 O30 101.163 1_555 1_555
O9 Al2 O33 107.700 1_555 1_556
O30 Al2 O33 119.753 1_555 1_556
O2 Al3 O12 106.582 1_555 1_555
O2 Al3 O31 102.039 1_555 1_555
O2 Al3 O36 167.759 1_555 1_555
O2 Al3 OSZ5 84.8180 1_555 1_555
O2 Al3 OSC3 84.3148 1_555 1_555
O12 Al3 O31 82.1099 1_555 1_555
O12 Al3 O36 82.3444 1_555 1_555
O12 Al3 OSZ5 86.3113 1_555 1_555
O12 Al3 OSC3 159.066 1_555 1_555
O31 Al3 O36 87.2821 1_555 1_555
O31 Al3 OSZ5 167.831 1_555 1_555
O31 Al3 OSC3 78.0876 1_555 1_555
O36 Al3 OSZ5 87.4774 1_555 1_555
O36 Al3 OSC3 89.9565 1_555 1_555
OSZ Al3 OSC3 112.885 1_555 1_555
O1 Al4 O11 112.041 1_556 1_555
O1 Al4 O32 92.1077 1_556 1_555
O1 Al4 O35 113.308 1_556 1_556
O11 Al4 O32 91.8280 1_555 1_555
O11 Al4 O35 118.785 1_555 1_556
O32 Al4 O35 124.640 1_555 1_556
O6 Al5 O13 91.4818 1_555 1_555
O6 Al5 O20 98.9505 1_555 1_555
O6 Al5 O22 111.979 1_555 1_555
O13 Al5 O20 145.726 1_555 1_555
O13 Al5 O22 105.709 1_555 1_555
O20 Al5 O22 100.444 1_555 1_555
O5 Al6 O14 101.442 1_555 1_555
O5 Al6 O19 123.176 1_555 1_556
O5 Al6 O21 110.657 1_555 1_556
O14 Al6 O19 124.433 1_555 1_556
O14 Al6 O21 109.214 1_555 1_556
O19 Al6 O21 85.9259 1_556 1_556
O8 Al7 O15 110.893 1_565 1_555
O8 Al7 O18 110.248 1_565 1_555
O8 Al7 O24 110.401 1_565 1_555
O15 Al7 O18 114.327 1_555 1_555
O15 Al7 O24 124.515 1_555 1_555
O18 Al7 O24 83.2976 1_555 1_555
O7 Al8 O16 84.1104 1_556 1_555
O7 Al8 O17 103.767 1_556 1_556
O7 Al8 O23 93.5075 1_556 1_556
O16 Al8 O17 121.900 1_555 1_556
O16 Al8 O23 147.047 1_555 1_556
O17 Al8 O23 90.6570 1_556 1_556
O26 Al9 O38 111.284 1_555 1_555
O26 Al9 O42 148.347 1_555 2_765
O26 Al9 O45 76.0830 1_555 1_555
O26 Al9 OSZ1 101.774 1_555 1_555
O38 Al9 O42 92.3764 1_555 2_765
O38 Al9 O45 104.074 1_555 1_555
O38 Al9 OSZ1 57.8868 1_555 1_555
O42 Al9 O45 77.9897 2_765 1_555
O42 Al9 OSZ1 108.719 2_765 1_555
O45 Al9 OSZ1 160.215 1_555 1_555
O25 Al1 O37 117.836 1_555 1_556
O25 Al1 O41 128.341 1_555 2_765
O25 Al1 O46 83.2368 1_555 1_555
O25 Al1 OSZ2 84.9977 1_555 1_556
O37 Al1 O41 111.536 1_556 2_765
O37 Al1 O46 127.657 1_556 1_555
O37 Al1 OSZ2 75.7109 1_556 1_556
O41 Al1 O46 78.4585 2_765 1_555
O41 Al1 OSZ2 93.3350 2_765 1_556
O46 Al1 OSZ2 156.631 1_555 1_556
O28 Al1 O40 91.7227 1_555 1_555
O28 Al1 O44 144.725 1_555 2_665
O28 Al1 O47 100.728 1_555 1_555
O28 Al1 OSZ3 69.7796 1_555 1_555
O28 Al1 OSC1 66.7840 1_555 1_555
O40 Al1 O44 100.834 1_555 2_665
O40 Al1 O47 106.967 1_555 1_555
O40 Al1 OSZ3 64.4612 1_555 1_555
O40 Al1 OSC1 152.424 1_555 1_555
O44 Al1 O47 106.711 2_665 1_555
O44 Al1 OSZ3 86.0750 2_665 1_555
O44 Al1 OSC1 106.667 2_665 1_555
O47 Al1 OSZ3 166.169 1_555 1_555
O47 Al1 OSC1 63.2376 1_555 1_555
OSZ Al1 OSC1 118.885 1_555 1_555
O27 Al1 O39 86.2793 1_555 1_556
O27 Al1 O43 156.525 1_555 2_665
O27 Al1 O48 98.0266 1_555 1_555
O27 Al1 OSZ4 77.7508 1_555 1_556
O39 Al1 O43 91.3230 1_556 2_665
O39 Al1 O48 80.3019 1_556 1_555
O39 Al1 OSZ4 89.3636 1_556 1_556
O43 Al1 O48 104.586 2_665 1_555
O43 Al1 OSZ4 78.8754 2_665 1_556
O48 Al1 OSZ4 169.116 1_555 1_556
O1 P1 O5 94.3082 1_555 1_554
O1 P1 O9 113.142 1_555 1_554
O1 P1 O13 103.887 1_555 1_555
O5 P1 O9 91.6821 1_554 1_554
O5 P1 O13 124.575 1_554 1_555
O9 P1 O13 125.478 1_554 1_555
O2 P2 O6 83.5254 1_555 1_555
O2 P2 O10 95.8834 1_555 1_555
O2 P2 O14 88.3044 1_555 1_555
O6 P2 O10 134.629 1_555 1_555
O6 P2 O14 109.341 1_555 1_555
O10 P2 O14 115.998 1_555 1_555
O3 P3 O7 122.727 1_554 1_565
O3 P3 O11 89.6042 1_554 1_554
O3 P3 O15 104.571 1_554 1_555
O7 P3 O11 106.017 1_565 1_554
O7 P3 O15 130.221 1_565 1_555
O11 P3 O15 87.5354 1_554 1_555
O4 P4 O8 132.015 1_555 1_555
O4 P4 O12 102.798 1_555 1_555
O4 P4 O16 89.7159 1_555 1_555
O8 P4 O12 91.6839 1_555 1_555
O8 P4 O16 127.368 1_555 1_555
O12 P4 O16 110.980 1_555 1_555
O33 P5 O37 118.747 1_555 1_555
O33 P5 O41 100.711 1_555 1_554
O33 P5 O45 113.052 1_555 1_555
O37 P5 O41 97.0535 1_555 1_554
O37 P5 O45 102.276 1_555 1_555
O41 P5 O45 125.236 1_554 1_555
O34 P6 O38 113.310 1_555 1_555
O34 P6 O42 81.6225 1_555 1_555
O34 P6 O46 96.2233 1_555 1_555
O38 P6 O42 100.704 1_555 1_555
O38 P6 O46 124.440 1_555 1_555
O42 P6 O46 130.491 1_555 1_555
O35 P7 O39 123.597 1_555 1_565
O35 P7 O43 79.8882 1_555 1_554
O35 P7 O47 102.706 1_555 1_555
O39 P7 O43 118.711 1_565 1_554
O39 P7 O47 120.956 1_565 1_555
O43 P7 O47 102.449 1_554 1_555
O36 P8 O40 121.048 1_555 1_545
O36 P8 O44 105.962 1_555 1_555
O36 P8 O48 120.110 1_555 1_555
O40 P8 O44 108.015 1_545 1_555
O40 P8 O48 97.8991 1_545 1_555
O44 P8 O48 101.929 1_555 1_555
O17 P9 O21 102.202 1_555 1_555
O17 P9 O25 87.0499 1_555 1_554
O17 P9 O29 83.1734 1_555 1_555
O21 P9 O25 102.316 1_555 1_554
O21 P9 O29 152.696 1_555 1_555
O25 P9 O29 104.699 1_554 1_555
O18 P10 O22 116.924 1_555 1_555
O18 P10 O26 117.254 1_555 1_555
O18 P10 O30 114.468 1_555 1_555
O22 P10 O26 89.8467 1_555 1_555
O22 P10 O30 107.596 1_555 1_555
O26 P10 O30 107.906 1_555 1_555
O19 P11 O23 105.251 1_555 1_555
O19 P11 O27 87.0111 1_555 1_554
O19 P11 O31 130.442 1_555 1_555
O23 P11 O27 86.0922 1_555 1_554
O23 P11 O31 123.648 1_555 1_555
O27 P11 O31 102.662 1_554 1_555
O20 P12 O24 124.957 1_555 1_555
O20 P12 O28 92.4661 1_555 1_555
O20 P12 O32 89.1988 1_555 1_555
O24 P12 O28 104.235 1_555 1_555
O24 P12 O32 133.818 1_555 1_555
O28 P12 O32 104.100 1_555 1_555
Al4 O1 P1 137.265 1_554 1_555
Al4 O1 O5 150.020 1_554 1_554
Al3 O2 P2 139.285 1_555 1_555
Al3 O2 O6 153.797 1_555 1_555
Al3 O2 O10 118.594 1_555 1_555
Al3 O2 O14 96.0748 1_555 1_555
P2 O2 O6 51.6261 1_555 1_555
P2 O2 O14 48.8500 1_555 1_555
O6 O2 O10 84.7364 1_555 1_555
O6 O2 O14 77.8971 1_555 1_555
O10 O2 O14 74.5721 1_555 1_555
Al2 O3 P3 151.609 1_555 1_556
Al2 O3 O11 126.478 1_555 1_555
P3 O3 O11 49.9881 1_556 1_555
Al1 O4 P4 111.173 1_555 1_555
Al1 O4 O16 151.544 1_555 1_555
Al6 O5 P1 128.213 1_555 1_556
Al6 O5 O1 156.543 1_555 1_556
Al6 O5 O9 120.182 1_555 1_555
O1 O5 O9 69.6364 1_556 1_555
Al5 O6 P2 131.556 1_555 1_555
Al5 O6 O2 157.307 1_555 1_555
Al8 O7 P3 171.290 1_554 1_545
Al8 O7 O16 47.2751 1_554 1_554
P3 O7 O16 132.141 1_545 1_554
Al7 O8 P4 125.029 1_545 1_555
Al7 O8 O12 121.601 1_545 1_555
Al2 O9 P1 137.970 1_555 1_556
Al2 O9 O5 172.179 1_555 1_555
Al1 O10 P2 163.279 1_555 1_555
Al1 O10 O2 135.380 1_555 1_555
Al4 O11 P3 165.002 1_555 1_556
Al4 O11 O3 125.727 1_555 1_555
Al4 O11 O15 130.785 1_555 1_556
O3 O11 O15 64.7321 1_555 1_556
Al3 O12 P4 156.665 1_555 1_555
Al3 O12 O8 141.075 1_555 1_555
Al5 O13 P1 154.331 1_555 1_555
Al6 O14 P2 148.501 1_555 1_555
Al6 O14 O2 153.875 1_555 1_555
Al6 O14 OSZ5 92.5404 1_555 1_555
P2 O14 OSZ5 115.151 1_555 1_555
O2 O14 OSZ5 72.7795 1_555 1_555
Al7 O15 P3 138.469 1_555 1_555
Al7 O15 O11 123.081 1_555 1_554
P3 O15 O11 47.8142 1_555 1_554
Al8 O16 P4 126.651 1_555 1_555
Al8 O16 O4 97.4111 1_555 1_555
Al8 O16 O7 48.6145 1_555 1_556
P4 O16 O4 47.6509 1_555 1_555
P4 O16 O7 163.803 1_555 1_556
O4 O16 O7 141.068 1_555 1_556
Al8 O17 P9 148.998 1_554 1_555
Al8 O17 O25 143.168 1_554 1_554
Al8 O17 O29 148.970 1_554 1_555
P9 O17 O25 45.7717 1_555 1_554
O25 O17 O29 67.8615 1_554 1_555
Al7 O18 P10 129.037 1_555 1_555
Al7 O18 O24 46.0312 1_555 1_555
P10 O18 O24 114.332 1_555 1_555
Al6 O19 P11 149.341 1_554 1_555
Al6 O19 O27 139.418 1_554 1_554
Al5 O20 P12 125.867 1_555 1_555
Al5 O20 O28 127.028 1_555 1_555
Al5 O20 O32 153.474 1_555 1_555
P12 O20 O32 45.2734 1_555 1_555
O28 O20 O32 67.7270 1_555 1_555
Al6 O21 P9 155.173 1_554 1_555
Al5 O22 P10 152.270 1_555 1_555
Al5 O22 O26 151.485 1_555 1_555
Al8 O23 P11 147.431 1_554 1_555
Al8 O23 O27 149.126 1_554 1_554
P11 O23 O27 47.0782 1_555 1_554
Al7 O24 P12 154.544 1_555 1_555
Al7 O24 O18 50.6712 1_555 1_555
P12 O24 O18 114.058 1_555 1_555
Al1 O25 P9 135.367 1_555 1_556
Al1 O25 O17 166.832 1_555 1_556
Al1 O25 O46 50.4282 1_555 1_555
P9 O25 O17 47.1783 1_556 1_556
P9 O25 O46 158.090 1_556 1_555
P9 O25 OSZ2 100.506 1_556 1_556
O17 O25 O46 133.789 1_556 1_555
O17 O25 OSZ2 125.484 1_556 1_556
O46 O25 OSZ2 93.1832 1_555 1_556
Al9 O26 P10 128.568 1_555 1_555
Al9 O26 O22 129.825 1_555 1_555
Al9 O26 O45 53.1728 1_555 1_555
P10 O26 O22 45.4497 1_555 1_555
P10 O26 O45 177.734 1_555 1_555
O22 O26 O45 135.247 1_555 1_555
Al1 O27 P11 156.694 1_555 1_556
Al1 O27 O19 139.785 1_555 1_556
Al1 O27 O23 145.803 1_555 1_556
Al1 O27 O31 120.421 1_555 1_556
Al1 O27 OSZ4 46.8945 1_555 1_556
P11 O27 O19 48.2178 1_556 1_556
P11 O27 O23 46.8296 1_556 1_556
P11 O27 OSZ4 110.163 1_556 1_556
O19 O27 O23 71.9202 1_556 1_556
O19 O27 O31 75.7920 1_556 1_556
O19 O27 OSZ4 119.387 1_556 1_556
O23 O27 O31 71.9634 1_556 1_556
O23 O27 OSZ4 141.223 1_556 1_556
O31 O27 OSZ4 75.4567 1_556 1_556
Al1 O28 P12 156.493 1_555 1_555
Al1 O28 O20 154.109 1_555 1_555
Al1 O28 OSZ3 58.8939 1_555 1_555
Al1 O28 OSC1 59.1830 1_555 1_555
P12 O28 OSZ3 104.780 1_555 1_555
P12 O28 OSC1 144.135 1_555 1_555
O20 O28 OSZ3 110.332 1_555 1_555
O20 O28 OSC1 107.312 1_555 1_555
OSZ O28 OSC1 105.271 1_555 1_555
Al1 O29 P9 117.848 1_555 1_555
Al1 O29 O17 160.528 1_555 1_555
P9 O29 O17 53.3404 1_555 1_555
Al2 O30 P10 146.560 1_555 1_555
Al2 O30 OSZ1 111.164 1_555 1_555
P10 O30 OSZ1 101.467 1_555 1_555
Al3 O31 P11 140.436 1_555 1_555
Al3 O31 O27 144.185 1_555 1_554
Al3 O31 OSC3 50.6781 1_555 1_555
P11 O31 OSC3 110.512 1_555 1_555
O27 O31 OSC3 93.5825 1_554 1_555
Al4 O32 P12 165.521 1_555 1_555
Al4 O32 O20 148.147 1_555 1_555
P12 O32 O20 45.5278 1_555 1_555
Al2 O33 P5 160.819 1_554 1_555
Al1 O34 P6 146.115 1_555 1_555
Al1 O34 O42 131.161 1_555 1_555
P6 O34 O42 49.1840 1_555 1_555
Al4 O35 P7 140.643 1_554 1_555
Al4 O35 O43 149.184 1_554 1_554
Al4 O35 O47 145.367 1_554 1_555
Al4 O35 OSC1 123.236 1_554 1_555
P7 O35 O43 47.8457 1_555 1_554
P7 O35 OSC1 84.7694 1_555 1_555
O43 O35 O47 63.5247 1_554 1_555
O43 O35 OSC1 82.4636 1_554 1_555
O47 O35 OSC1 48.7303 1_555 1_555
Al3 O36 P8 154.850 1_555 1_555
Al1 O37 P5 140.315 1_554 1_555
Al1 O37 O41 101.512 1_554 1_554
Al1 O37 O45 172.456 1_554 1_555
Al1 O37 OSZ2 45.0344 1_554 1_555
P5 O37 OSZ2 174.245 1_555 1_555
O41 O37 O45 73.9562 1_554 1_555
O41 O37 OSZ2 137.597 1_554 1_555
O45 O37 OSZ2 135.404 1_555 1_555
Al9 O38 P6 147.945 1_555 1_555
Al9 O38 O42 127.336 1_555 1_555
Al9 O38 OSZ1 60.2975 1_555 1_555
P6 O38 OSZ1 104.026 1_555 1_555
O42 O38 OSZ1 133.169 1_555 1_555
Al1 O39 P7 150.885 1_554 1_545
Al1 O40 P8 141.329 1_555 1_565
Al1 O40 O48 160.989 1_555 1_565
Al1 O40 OSZ3 62.9520 1_555 1_555
P8 O40 OSZ3 155.453 1_565 1_555
O48 O40 OSZ3 114.723 1_565 1_555
Al1 O41 P5 115.841 2_765 1_556
Al1 O41 O37 96.5790 2_765 1_556
Al1 O41 O46 49.0997 2_765 2_765
P5 O41 O46 162.439 1_556 2_765
O37 O41 O46 127.020 1_556 2_765
Al9 O42 P6 120.471 2_765 1_555
Al9 O42 O34 137.825 2_765 1_555
Al9 O42 O38 130.936 2_765 1_555
Al9 O42 O45 50.9800 2_765 2_765
P6 O42 O34 49.1935 1_555 1_555
P6 O42 O45 169.058 1_555 2_765
O34 O42 O38 70.0114 1_555 1_555
O34 O42 O45 141.314 1_555 2_765
O38 O42 O45 139.627 1_555 2_765
Al1 O43 P7 155.058 2_665 1_556
Al1 O43 O35 152.509 2_665 1_556
Al1 O43 O47 132.272 2_665 1_556
Al1 O43 OSZ4 48.8296 2_665 2_666
P7 O43 O35 52.2661 1_556 1_556
P7 O43 OSZ4 125.433 1_556 2_666
O35 O43 O47 67.8540 1_556 1_556
O35 O43 OSZ4 130.974 1_556 2_666
O47 O43 OSZ4 87.2232 1_556 2_666
Al1 O44 P8 144.248 2_665 1_555
Al9 O45 P5 152.199 1_555 1_555
Al9 O45 O26 50.7442 1_555 1_555
Al9 O45 O37 115.750 1_555 1_555
Al9 O45 O42 51.0304 1_555 2_765
P5 O45 O26 126.172 1_555 1_555
P5 O45 O42 129.854 1_555 2_765
O26 O45 O37 124.479 1_555 1_555
O26 O45 O42 99.9945 1_555 2_765
O37 O45 O42 101.282 1_555 2_765
Al1 O46 P6 162.727 1_555 1_555
Al1 O46 O25 46.3350 1_555 1_555
Al1 O46 O41 52.4418 1_555 2_765
P6 O46 O25 144.796 1_555 1_555
P6 O46 O41 125.969 1_555 2_765
O25 O46 O41 87.6296 1_555 2_765
Al1 O47 P7 164.893 1_555 1_555
Al1 O47 O35 126.673 1_555 1_555
Al1 O47 O43 132.139 1_555 1_554
Al1 O47 OSC1 66.0429 1_555 1_555
P7 O47 OSC1 98.9689 1_555 1_555
O35 O47 O43 48.6213 1_555 1_554
O35 O47 OSC1 61.8246 1_555 1_555
O43 O47 OSC1 81.2592 1_554 1_555
Al1 O48 P8 165.150 1_555 1_555
Al1 O48 O40 150.006 1_555 1_545
Al9 OSZ O30 93.6277 1_555 1_555
Al9 OSZ O38 61.8157 1_555 1_555
O30 OSZ O38 125.858 1_555 1_555
Al1 OSZ O25 50.3268 1_554 1_554
Al1 OSZ O37 59.2547 1_554 1_555
O25 OSZ O37 90.4786 1_554 1_555
Al1 OSZ O28 51.3265 1_555 1_555
Al1 OSZ O40 52.5869 1_555 1_555
O28 OSZ O40 75.6112 1_555 1_555
Al1 OSZ O27 55.3547 1_554 1_554
Al1 OSZ O43 52.2950 1_554 2_664
O27 OSZ O43 107.621 1_554 2_664
Al1 OSC O28 54.0331 1_555 1_555
Al1 OSC O35 119.180 1_555 1_555
Al1 OSC O47 50.7195 1_555 1_555
O28 OSC O35 117.060 1_555 1_555
O28 OSC O47 84.5943 1_555 1_555
O35 OSC O47 69.4451 1_555 1_555
Al3 OSZ O14 102.351 1_555 1_555
Al3 OSC O31 51.2343 1_555 1_555

loop_
_geom_bond_atom_site_label_1
_geom_bond_atom_site_label_2
_geom_bond_distance
_geom_bond_site_symmetry_2
Al1 P2 3.03472 1_555
Al1 P4 2.99968 1_555
Al1 P9 2.63844 1_555
Al1 O4 1.89016 1_555
Al1 O10 1.56843 1_555
Al1 O29 1.61518 1_555
Al1 O34 1.84318 1_555
Al2 P1 3.13566 1_556
Al2 P3 3.10885 1_556
Al2 P5 3.13536 1_556
Al2 P10 2.97742 1_555
Al2 O3 1.77437 1_555
Al2 O9 1.82779 1_555
Al2 O30 1.52692 1_555
Al2 O33 1.70165 1_556
Al3 P2 3.11457 1_555
Al3 P11 3.12400 1_555
Al3 O2 1.82904 1_555
Al3 O12 1.90955 1_555
Al3 O14 2.99909 1_555
Al3 O31 1.88567 1_555
Al3 O36 1.78523 1_555
Al3 OSZ5 1.85732 1_555
Al3 OSC3 1.87088 1_555
Al4 P1 2.99548 1_556
Al4 P7 3.11447 1_556
Al4 O1 1.72702 1_556
Al4 O11 1.81895 1_555
Al4 O32 1.77234 1_555
Al4 O35 1.74595 1_556
Al5 P2 3.14088 1_555
Al5 P12 2.95087 1_555
Al5 O6 1.78650 1_555
Al5 O13 1.82903 1_555
Al5 O20 1.73233 1_555
Al5 O22 1.79289 1_555
Al6 P1 3.06159 1_556
Al6 O5 1.86741 1_555
Al6 O14 1.75555 1_555
Al6 O19 1.65378 1_556
Al6 O21 1.86241 1_556
Al6 OSZ5 2.71200 1_555
Al7 P3 3.13730 1_555
Al7 P4 3.01852 1_565
Al7 P10 3.07994 1_555
Al7 P12 3.18323 1_555
Al7 O8 1.87790 1_565
Al7 O15 1.75088 1_555
Al7 O18 1.78124 1_555
Al7 O24 1.65734 1_555
Al8 P3 3.08227 1_546
Al8 P4 2.82027 1_555
Al8 P11 3.18779 1_556
Al8 O4 2.99089 1_555
Al8 O7 1.59055 1_556
Al8 O16 1.55736 1_555
Al8 O17 1.85376 1_556
Al8 O23 1.75499 1_556
Al9 P5 3.15775 1_555
Al9 P6 3.17136 1_555
Al9 P6 2.93774 2_765
Al9 P10 2.90623 1_555
Al9 O26 1.70809 1_555
Al9 O30 3.07309 1_555
Al9 O38 1.81132 1_555
Al9 O42 1.76697 2_765
Al9 O45 1.76571 1_555
Al9 OSZ1 1.78496 1_555
Al10 P5 3.18281 1_556
Al10 P5 3.05560 2_766
Al10 P9 3.12522 1_556
Al10 O25 1.71096 1_555
Al10 O37 1.89847 1_556
Al10 O41 1.91213 2_765
Al10 O46 1.82316 1_555
Al10 OSZ2 1.56290 1_556
Al11 P7 3.15155 1_555
Al11 P8 3.18618 1_565
Al11 O28 1.85716 1_555
Al11 O40 1.81640 1_555
Al11 O44 1.92473 2_665
Al11 O47 1.66918 1_555
Al11 OSZ3 2.03674 1_555
Al11 OSC1 1.97063 1_555
Al12 O27 1.98986 1_555
Al12 O39 1.93676 1_556
Al12 O43 1.85603 2_665
Al12 O48 1.84375 1_555
Al12 OSZ4 1.76591 1_556
Al12 OSC2 2.43019 1_555
P1 Al2 3.13566 1_554
P1 Al4 2.99548 1_554
P1 Al6 3.06159 1_554
P1 O1 1.48820 1_555
P1 O5 1.53194 1_554
P1 O9 1.52934 1_554
P1 O13 1.66131 1_555
P2 Al1 3.03472 1_555
P2 Al3 3.11457 1_555
P2 Al5 3.14088 1_555
P2 O2 1.49066 1_555
P2 O6 1.65709 1_555
P2 O10 1.49888 1_555
P2 O14 1.65060 1_555
P2 OSZ5 3.07909 1_555
P3 Al2 3.10885 1_554
P3 Al7 3.13730 1_555
P3 Al8 3.08227 1_564
P3 O3 1.43123 1_554
P3 O7 1.50063 1_565
P3 O11 1.69108 1_554
P3 O15 1.60392 1_555
P4 Al1 2.99968 1_555
P4 Al7 3.01852 1_545
P4 Al8 2.82027 1_555
P4 O4 1.74452 1_555
P4 O8 1.51956 1_555
P4 O12 1.56295 1_555
P4 O16 1.59876 1_555
P5 Al2 3.13536 1_554
P5 Al9 3.15775 1_555
P5 Al10 3.18281 1_554
P5 Al10 3.05560 2_764
P5 O33 1.47792 1_555
P5 O37 1.48189 1_555
P5 O41 1.69144 1_554
P5 O45 1.48658 1_555
P5 OSZ2 2.87686 2_765
P6 Al9 3.17136 1_555
P6 Al9 2.93774 2_765
P6 O34 1.61637 1_555
P6 O38 1.48699 1_555
P6 O42 1.61614 1_555
P6 O46 1.78232 1_555
P6 OSZ1 2.54857 1_555
P6 OSZ1 3.18692 2_765
P7 Al4 3.11447 1_554
P7 Al11 3.15155 1_555
P7 O35 1.56103 1_555
P7 O39 1.50460 1_565
P7 O43 1.46329 1_554
P7 O47 1.50989 1_555
P7 OSC1 2.62553 1_555
P8 Al11 3.18618 1_545
P8 O36 1.50435 1_555
P8 O40 1.55902 1_545
P8 O44 1.51448 1_555
P8 O48 1.59890 1_555
P9 Al1 2.63844 1_555
P9 Al10 3.12522 1_554
P9 O10 3.10755 1_555
P9 O17 1.70659 1_555
P9 O21 1.52104 1_555
P9 O25 1.66725 1_554
P9 O29 1.46403 1_555
P9 OSZ2 3.00497 1_555
P10 Al2 2.97742 1_555
P10 Al7 3.07994 1_555
P10 Al9 2.90623 1_555
P10 O18 1.62983 1_555
P10 O22 1.53611 1_555
P10 O26 1.51629 1_555
P10 O30 1.58189 1_555
P10 OSZ1 3.11832 1_555
P11 Al3 3.12400 1_555
P11 Al8 3.18779 1_554
P11 O19 1.66435 1_555
P11 O23 1.56557 1_555
P11 O27 1.57193 1_554
P11 O31 1.43021 1_555
P11 OSC3 3.16494 1_555
P12 Al5 2.95087 1_555
P12 Al7 3.18323 1_555
P12 O20 1.58056 1_555
P12 O24 1.60606 1_555
P12 O28 1.63313 1_555
P12 O32 1.57365 1_555
P12 OSZ3 3.08378 1_555
O1 Al4 1.72702 1_554
O1 P1 1.48820 1_555
O1 O5 2.21452 1_554
O1 O9 2.51845 1_554
O1 O11 2.94090 1_554
O1 O13 2.48223 1_555
O1 O32 2.51971 1_554
O1 O35 2.90122 1_555
O2 Al3 1.82904 1_555
O2 P2 1.49066 1_555
O2 O6 2.10022 1_555
O2 O10 2.21963 1_555
O2 O12 2.99754 1_555
O2 O14 2.19110 1_555
O2 O31 2.88788 1_555
O2 OSZ5 2.48624 1_555
O2 OSC3 2.48346 1_555
O3 Al2 1.77437 1_555
O3 P3 1.43123 1_556
O3 O7 2.57345 1_566
O3 O9 2.79510 1_555
O3 O11 2.20788 1_555
O3 O15 2.40333 1_556
O3 O30 2.54672 1_555
O3 O33 3.04792 1_556
O4 Al1 1.89016 1_555
O4 Al8 2.99089 1_555
O4 P4 1.74452 1_555
O4 O8 2.98347 1_555
O4 O10 2.44487 1_555
O4 O12 2.58730 1_555
O4 O16 2.36045 1_555
O4 O29 3.11835 1_555
O4 O34 2.54368 1_555
O4 OW1 2.95023 2_665
O5 Al6 1.86741 1_555
O5 P1 1.53194 1_556
O5 O1 2.21452 1_556
O5 O9 2.19619 1_555
O5 O13 2.82760 1_556
O5 O14 2.80533 1_555
O5 O19 3.09873 1_556
O5 O21 3.06750 1_556
O5 OW3 3.17358 2_665
O6 Al5 1.78650 1_555
O6 P2 1.65709 1_555
O6 O2 2.10022 1_555
O6 O10 2.91245 1_555
O6 O13 2.58958 1_555
O6 O14 2.69855 1_555
O6 O20 2.67498 1_555
O6 O22 2.96708 1_555
O7 Al8 1.59055 1_554
O7 P3 1.50063 1_545
O7 O3 2.57345 1_544
O7 O11 2.55188 1_544
O7 O15 2.81654 1_545
O7 O16 2.10876 1_554
O7 O17 2.71470 1_555
O7 O23 2.43955 1_555
O8 Al7 1.87790 1_545
O8 P4 1.51956 1_555
O8 O4 2.98347 1_555
O8 O12 2.21166 1_555
O8 O15 2.98952 1_545
O8 O16 2.79536 1_555
O8 O18 3.00243 1_545
O8 O24 2.90570 1_545
O9 Al2 1.82779 1_555
O9 P1 1.52934 1_556
O9 O1 2.51845 1_556
O9 O3 2.79510 1_555
O9 O5 2.19619 1_555
O9 O13 2.83690 1_556
O9 O30 2.59865 1_555
O9 O33 2.85091 1_556
O10 Al1 1.56843 1_555
O10 P2 1.49888 1_555
O10 P9 3.10755 1_555
O10 O2 2.21963 1_555
O10 O4 2.44487 1_555
O10 O6 2.91245 1_555
O10 O14 2.67209 1_555
O10 O29 2.71662 1_555
O10 O34 2.74609 1_555
O11 Al4 1.81895 1_555
O11 P3 1.69108 1_556
O11 O1 2.94090 1_556
O11 O3 2.20788 1_555
O11 O7 2.55188 1_566
O11 O15 2.28014 1_556
O11 O32 2.57981 1_555
O11 O35 3.06844 1_556
O12 Al3 1.90955 1_555
O12 P4 1.56295 1_555
O12 O2 2.99754 1_555
O12 O4 2.58730 1_555
O12 O8 2.21166 1_555
O12 O16 2.60541 1_555
O12 O31 2.49270 1_555
O12 O36 2.43416 1_555
O12 OSZ5 2.57676 1_555
O13 Al5 1.82903 1_555
O13 P1 1.66131 1_555
O13 O1 2.48223 1_555
O13 O5 2.82760 1_554
O13 O6 2.58958 1_555
O13 O9 2.83690 1_554
O13 O22 2.88714 1_555
O14 Al3 2.99909 1_555
O14 Al6 1.75555 1_555
O14 P2 1.65060 1_555
O14 O2 2.19110 1_555
O14 O5 2.80533 1_555
O14 O6 2.69855 1_555
O14 O10 2.67209 1_555
O14 O19 3.01666 1_556
O14 O21 2.95000 1_556
O14 OSZ5 1.99077 1_555
O15 Al7 1.75088 1_555
O15 P3 1.60392 1_555
O15 O3 2.40333 1_554
O15 O7 2.81654 1_565
O15 O8 2.98952 1_565
O15 O11 2.28014 1_554
O15 O18 2.96781 1_555
O15 O24 3.01676 1_555
O15 OW5 3.19656 2_665
O16 Al8 1.55736 1_555
O16 P4 1.59876 1_555
O16 O4 2.36045 1_555
O16 O7 2.10876 1_556
O16 O8 2.79536 1_555
O16 O12 2.60541 1_555
O16 O17 2.98546 1_556
O16 O23 3.17682 1_556
O17 Al8 1.85375 1_554
O17 P9 1.70659 1_555
O17 O7 2.71470 1_555
O17 O16 2.98546 1_554
O17 O21 2.51462 1_555
O17 O23 2.56729 1_555
O17 O25 2.32364 1_554
O17 O29 2.11231 1_555
O18 Al7 1.78124 1_555
O18 P10 1.62983 1_555
O18 O8 3.00243 1_565
O18 O15 2.96781 1_555
O18 O22 2.69876 1_555
O18 O24 2.28703 1_555
O18 O26 2.68680 1_555
O18 O30 2.70082 1_555
O19 Al6 1.65378 1_554
O19 P11 1.66435 1_555
O19 O5 3.09873 1_554
O19 O14 3.01666 1_554
O19 O21 2.40123 1_555
O19 O23 2.56747 1_555
O19 O27 2.22894 1_554
O19 O31 2.81136 1_555
O19 OSZ5 2.89650 1_554
O20 Al5 1.73233 1_555
O20 P12 1.58056 1_555
O20 O6 2.67498 1_555
O20 O22 2.70951 1_555
O20 O24 2.82604 1_555
O20 O28 2.32108 1_555
O20 O32 2.21472 1_555
O21 Al6 1.86241 1_554
O21 P9 1.52104 1_555
O21 O5 3.06750 1_554
O21 O14 2.95000 1_554
O21 O17 2.51462 1_555
O21 O19 2.40123 1_555
O21 O25 2.48497 1_554
O21 O29 2.90076 1_555
O22 Al5 1.79289 1_555
O22 P10 1.53611 1_555
O22 O6 2.96708 1_555
O22 O13 2.88714 1_555
O22 O18 2.69876 1_555
O22 O20 2.70951 1_555
O22 O26 2.15553 1_555
O22 O30 2.51619 1_555
O23 Al8 1.75499 1_554
O23 P11 1.56557 1_555
O23 O7 2.43955 1_555
O23 O16 3.17682 1_554
O23 O17 2.56729 1_555
O23 O19 2.56747 1_555
O23 O27 2.14162 1_554
O23 O31 2.64156 1_555
O24 Al7 1.65734 1_555
O24 P12 1.60606 1_555
O24 O8 2.90570 1_565
O24 O15 3.01676 1_555
O24 O18 2.28703 1_555
O24 O20 2.82604 1_555
O24 O28 2.55666 1_555
O24 O32 2.92500 1_555
O25 Al10 1.71096 1_555
O25 P9 1.66725 1_556
O25 O17 2.32364 1_556
O25 O21 2.48497 1_556
O25 O29 2.48230 1_556
O25 O37 3.09275 1_556
O25 O46 2.34874 1_555
O25 OSZ2 2.21443 1_556
O26 Al9 1.70809 1_555
O26 P10 1.51629 1_555
O26 O18 2.68680 1_555
O26 O22 2.15553 1_555
O26 O30 2.50528 1_555
O26 O38 2.90596 1_555
O26 O45 2.14115 1_555
O26 OSZ1 2.71071 1_555
O27 Al12 1.98986 1_555
O27 P11 1.57193 1_556
O27 O19 2.22894 1_556
O27 O23 2.14162 1_556
O27 O31 2.34565 1_556
O27 O39 2.68522 1_556
O27 O48 2.89544 1_555
O27 OSZ4 2.36367 1_556
O27 OSZ5 3.08811 1_555
O28 Al11 1.85716 1_555
O28 P12 1.63313 1_555
O28 O20 2.32108 1_555
O28 O24 2.55666 1_555
O28 O32 2.52896 1_555
O28 O40 2.63651 1_555
O28 O47 2.71832 1_555
O28 OSZ3 2.23217 1_555
O28 OSC1 2.10881 1_555
O29 Al1 1.61518 1_555
O29 P9 1.46403 1_555
O29 O4 3.11835 1_555
O29 O10 2.71662 1_555
O29 O17 2.11231 1_555
O29 O21 2.90076 1_555
O29 O25 2.48230 1_554
O29 O34 3.05330 1_555
O29 OSZ2 2.91823 1_555
O29 OW8 2.64284 2_665
O30 Al2 1.52692 1_555
O30 Al9 3.07309 1_555
O30 P10 1.58189 1_555
O30 O3 2.54672 1_555
O30 O9 2.59865 1_555
O30 O18 2.70082 1_555
O30 O22 2.51619 1_555
O30 O26 2.50528 1_555
O30 O33 2.79392 1_556
O30 OSZ1 2.39116 1_555
O31 Al3 1.88567 1_555
O31 P11 1.43021 1_555
O31 O2 2.88788 1_555
O31 O12 2.49270 1_555
O31 O19 2.81136 1_555
O31 O23 2.64156 1_555
O31 O27 2.34565 1_554
O31 O36 2.53447 1_555
O31 OSZ4 2.88176 1_555
O31 OSC3 2.36633 1_555
O32 Al4 1.77234 1_555
O32 P12 1.57365 1_555
O32 O1 2.51971 1_556
O32 O11 2.57981 1_555
O32 O20 2.21472 1_555
O32 O24 2.92500 1_555
O32 O28 2.52896 1_555
O32 O35 3.11566 1_556
O32 OSZ3 2.70028 1_555
O33 Al2 1.70165 1_554
O33 P5 1.47792 1_555
O33 O3 3.04792 1_554
O33 O9 2.85091 1_554
O33 O30 2.79392 1_554
O33 O37 2.54694 1_555
O33 O41 2.44427 1_554
O33 O45 2.47279 1_555
O34 Al1 1.84318 1_555
O34 P6 1.61637 1_555
O34 O4 2.54368 1_555
O34 O10 2.74609 1_555
O34 O29 3.05330 1_555
O34 O38 2.59345 1_555
O34 O42 2.11267 1_555
O34 O46 2.53257 1_555
O34 OSZ2 3.07363 1_555
O34 OW1 3.10553 2_665
O35 Al4 1.74595 1_554
O35 P7 1.56103 1_555
O35 O1 2.90122 1_555
O35 O11 3.06844 1_554
O35 O32 3.11566 1_554
O35 O39 2.70184 1_565
O35 O43 1.94318 1_554
O35 O47 2.39862 1_555
O35 OSZ3 3.14113 1_554
O35 OSC1 2.25817 1_555
O36 Al3 1.78523 1_555
O36 P8 1.50435 1_555
O36 O12 2.43416 1_555
O36 O31 2.53447 1_555
O36 O40 2.66700 1_545
O36 O44 2.41035 1_555
O36 O48 2.68939 1_555
O36 OSZ5 2.51889 1_555
O36 OSC3 2.58499 1_555
O37 Al10 1.89847 1_554
O37 P5 1.48189 1_555
O37 O25 3.09275 1_554
O37 O33 2.54694 1_555
O37 O37 2.95908 2_765
O37 O41 2.38171 1_554
O37 O41 3.15049 2_764
O37 O45 2.31142 1_555
O37 OSZ2 2.14060 1_555
O38 Al9 1.81132 1_555
O38 P6 1.48699 1_555
O38 O26 2.90596 1_555
O38 O34 2.59345 1_555
O38 O42 2.39076 1_555
O38 O42 2.58234 2_765
O38 O45 2.82029 1_555
O38 O46 2.89577 1_555
O38 OSZ1 1.74056 1_555
O39 Al12 1.93676 1_554
O39 P7 1.50460 1_545
O39 O27 2.68522 1_554
O39 O35 2.70184 1_545
O39 O43 2.55349 1_544
O39 O43 2.71327 2_664
O39 O47 2.62310 1_545
O39 O48 2.43872 1_554
O39 OSZ4 2.60643 1_555
O40 Al11 1.81640 1_555
O40 P8 1.55902 1_565
O40 O28 2.63651 1_555
O40 O36 2.66699 1_565
O40 O44 2.48689 1_565
O40 O44 2.88412 2_665
O40 O47 2.80267 1_555
O40 O48 2.38163 1_565
O40 OSZ3 2.06342 1_555
O41 Al10 1.91212 2_765
O41 P5 1.69144 1_556
O41 O33 2.44427 1_556
O41 O37 2.38171 1_556
O41 O37 3.15049 2_766
O41 O45 2.82352 1_556
O41 O46 2.36329 2_765
O41 OSZ1 2.76998 1_555
O41 OSZ2 2.53901 2_766
O42 Al9 1.76697 2_765
O42 P6 1.61614 1_555
O42 O34 2.11267 1_555
O42 O38 2.39076 1_555
O42 O38 2.58233 2_765
O42 O45 2.22294 2_765
O42 O46 3.08697 1_555
O42 OSZ1 2.88663 2_765
O42 OSZ2 2.42090 1_555
O43 Al12 1.85603 2_665
O43 P7 1.46329 1_556
O43 O35 1.94318 1_556
O43 O39 2.55349 1_566
O43 O39 2.71327 2_666
O43 O47 2.31809 1_556
O43 O48 2.92708 2_665
O43 OSZ3 3.09020 1_555
O43 OSZ4 2.30185 2_666
O43 OSC1 2.77925 1_556
O43 OSC2 3.15918 2_665
O44 Al11 1.92473 2_665
O44 P8 1.51448 1_555
O44 O36 2.41035 1_555
O44 O40 2.48689 1_545
O44 O40 2.88412 2_665
O44 O47 2.88762 2_665
O44 O48 2.41892 1_555
O44 OSZ3 2.70485 2_665
O44 OSZ4 2.85691 1_555
O44 OSC1 3.12468 2_665
O45 Al9 1.76571 1_555
O45 P5 1.48658 1_555
O45 O26 2.14115 1_555
O45 O33 2.47279 1_555
O45 O37 2.31142 1_555
O45 O38 2.82029 1_555
O45 O41 2.82352 1_554
O45 O42 2.22294 2_765
O45 OSZ2 2.70525 2_765
O46 Al10 1.82316 1_555
O46 P6 1.78232 1_555
O46 O25 2.34874 1_555
O46 O34 2.53257 1_555
O46 O38 2.89577 1_555
O46 O41 2.36329 2_765
O46 O42 3.08697 1_555
O46 OSZ1 2.96299 1_555
O47 Al11 1.66918 1_555
O47 P7 1.50989 1_555
O47 O28 2.71832 1_555
O47 O35 2.39862 1_555
O47 O39 2.62310 1_565
O47 O40 2.80267 1_555
O47 O43 2.31809 1_554
O47 O44 2.88762 2_665
O47 OSZ4 3.18670 2_665
O47 OSC1 1.92541 1_555
O48 Al12 1.84375 1_555
O48 P8 1.59890 1_555
O48 O27 2.89544 1_555
O48 O36 2.68939 1_555
O48 O39 2.43872 1_556
O48 O40 2.38163 1_545
O48 O43 2.92708 2_665
O48 O44 2.41892 1_555
O48 OSZ3 3.05674 2_665
O48 OSC2 3.04507 1_555
OSZ1 Al9 1.78496 1_555
OSZ1 P6 2.54857 1_555
OSZ1 P6 3.18692 2_765
OSZ1 P10 3.11832 1_555
OSZ1 O26 2.71071 1_555
OSZ1 O30 2.39116 1_555
OSZ1 O38 1.74056 1_555
OSZ1 O41 2.76998 1_555
OSZ1 O42 2.88663 2_765
OSZ1 O46 2.96299 1_555
OSZ2 Al10 1.56290 1_554
OSZ2 P5 2.87686 2_765
OSZ2 P9 3.00497 1_555
OSZ2 O25 2.21443 1_554
OSZ2 O29 2.91823 1_555
OSZ2 O34 3.07363 1_555
OSZ2 O37 2.14060 1_555
OSZ2 O41 2.53901 2_764
OSZ2 O42 2.42090 1_555
OSZ2 O45 2.70525 2_765
OSZ3 Al11 2.03674 1_555
OSZ3 P12 3.08378 1_555
OSZ3 O28 2.23217 1_555
OSZ3 O32 2.70028 1_555
OSZ3 O35 3.14113 1_556
OSZ3 O40 2.06342 1_555
OSZ3 O43 3.09020 1_555
OSZ3 O44 2.70485 2_665
OSZ3 O48 3.05674 2_665
OSZ3 OW2 2.90700 2_665
OSZ4 Al12 1.76591 1_554
OSZ4 O27 2.36367 1_554
OSZ4 O31 2.88176 1_555
OSZ4 O39 2.60643 1_555
OSZ4 O43 2.30185 2_664
OSZ4 O44 2.85691 1_555
OSZ4 O47 3.18670 2_665
OSZ4 OSC3 2.57752 1_555
OW6 OW6 2.65707 2_775
OW6 OW10 2.83578 1_555
OW6 OW1 2.81638 1_655
OW6 OW5 2.62109 2_665
OW6 OW8 2.54353 1_655
OSC1 Al11 1.97063 1_555
OSC1 P7 2.62553 1_555
OSC1 O28 2.10881 1_555
OSC1 O35 2.25817 1_555
OSC1 O43 2.77925 1_554
OSC1 O44 3.12468 2_665
OSC1 O47 1.92541 1_555
OSC1 OW9 3.05412 2_665
OSC2 Al12 2.43019 1_555
OSC2 O43 3.15917 2_665
OSC2 O48 3.04507 1_555
OSC2 OW2 2.61122 1_555
OSC2 OW3 2.63403 2_665
OSC2 OW7 2.86147 2_666
OSZ5 Al3 1.85732 1_555
OSZ5 Al6 2.71200 1_555
OSZ5 P2 3.07909 1_555
OSZ5 O2 2.48624 1_555
OSZ5 O12 2.57676 1_555
OSZ5 O14 1.99077 1_555
OSZ5 O19 2.89650 1_556
OSZ5 O27 3.08811 1_555
OSZ5 O36 2.51889 1_555
OSZ5 OSC3 3.10684 1_555
OSC3 Al3 1.87088 1_555
OSC3 P11 3.16494 1_555
OSC3 O2 2.48346 1_555
OSC3 O31 2.36633 1_555
OSC3 O36 2.58499 1_555
OSC3 OSZ4 2.57752 1_555
OSC3 OSZ5 3.10684 1_555
OSC3 OW7 2.71972 2_665
OW10 OW6 2.83578 1_555
OW10 OW1 2.60339 1_655
OW10 OW4 3.17993 1_666
OW10 OW4 2.66432 2_666
OW1 O4 2.95023 2_665
OW1 O34 3.10553 2_665
OW1 OW6 2.81638 1_455
OW1 OW10 2.60339 1_455
OW1 OW4 2.68194 1_566
OW2 OSZ3 2.90700 2_665
OW2 OSC2 2.61122 1_555
OW2 OW3 3.02258 1_555
OW2 OW9 2.78256 1_555
OW3 O5 3.17358 2_665
OW3 OSC2 2.63403 2_665
OW3 OW2 3.02258 1_555
OW4 OW10 3.17993 1_444
OW4 OW10 2.66432 2_664
OW4 OW1 2.68194 1_544
OW4 OW4 2.73046 2_555
OW4 OW5 2.73660 1_555
OW4 OW8 2.71838 1_545
OW5 O15 3.19656 2_665
OW5 OW6 2.62109 2_665
OW5 OW4 2.73660 1_555
OW5 OW8 2.54709 1_545
OW7 OSC2 2.86147 2_664
OW7 OSC3 2.71972 2_665
OW7 OW9 2.57760 1_555
OW8 O29 2.64284 2_665
OW8 OW6 2.54353 1_455
OW8 OW4 2.71838 1_565
OW8 OW5 2.54709 1_565
OW9 OSC1 3.05412 2_665
OW9 OW2 2.78256 1_555
OW9 OW7 2.57760 1_555
